data_7153837
loop_
_publ_author_name
'Su, Cunxiang'
'Xie, Ying'
'Pan, Hongjie'
'Liu, Mao'
'Tian, Hua'
'Shi, Yian'

_publ_section_title
;
 Organocatalytic synthesis of optically active \b-branched \a-amino esters
 via asymmetric biomimetic transamination.
;
_journal_issue 31
_journal_name_full 'Organic &amp; biomolecular chemistry'
_journal_page_first 5856
_journal_page_last 5860
_journal_paper_doi 10.1039/c4ob00684d
_journal_volume 12
_journal_year 2014
_chemical_absolute_configuration unk
_chemical_formula_moiety 'C18 H25 N O4'
_chemical_formula_sum 'C18 H25 N O4'
_chemical_formula_weight 319.39
_chemical_name_systematic
;
 ?
;
_space_group_crystal_system orthorhombic
_space_group_IT_number 19
_space_group_name_Hall 'P 2ac 2ab'
_space_group_name_H-M_alt 'P 21 21 21'
_symmetry_space_group_name_Hall 'P 2ac 2ab'
_symmetry_space_group_name_H-M 'P 21 21 21'
_atom_sites_solution_hydrogens geom
_audit_creation_date 2014-01-02
_audit_creation_method
;
Olex2 1.2
(compiled 2013.12.10 svn.r2850 for OlexSys, GUI svn.r4736)
;
_cell_angle_alpha 90
_cell_angle_beta 90
_cell_angle_gamma 90
_cell_formula_units_Z 4
_cell_length_a 5.5701(4)
_cell_length_b 9.0120(6)
_cell_length_c 33.683(2)
_cell_measurement_reflns_used 5310
_cell_measurement_temperature 173.1500
_cell_measurement_theta_max 27.4597
_cell_measurement_theta_min 2.2600
_cell_volume 1690.81(19)
_computing_cell_refinement 'CrystalClear (Rigaku Inc., 2007)'
_computing_data_collection 'CrystalClear (Rigaku Inc., 2007)'
_computing_data_reduction 'CrystalClear (Rigaku Inc., 2007)'
_computing_molecular_graphics 'Olex2 (Dolomanov et al., 2009)'
_computing_publication_material 'Olex2 (Dolomanov et al., 2009)'
_computing_structure_refinement 'XL (Sheldrick, 2008)'
_computing_structure_solution
;
'XL (Sheldrick, 2008)'
;
_diffrn_ambient_temperature 173.1500
_diffrn_detector_area_resol_mean 28.5714
_diffrn_measured_fraction_theta_full 0.997
_diffrn_measured_fraction_theta_max 0.997
_diffrn_measurement_device
;
Saturn724+ (2x2 bin mode)
;
_diffrn_measurement_device_details
;
AFC10: Fixed Chi 2 circle
;
_diffrn_measurement_device_type 'Saturn724+ CCD'
_diffrn_measurement_method '\w scans at fixed \c = 45\%'
_diffrn_orient_matrix_type d*Trek
_diffrn_orient_matrix_UB_11 -0.0619
_diffrn_orient_matrix_UB_12 0.1577
_diffrn_orient_matrix_UB_13 0.0595
_diffrn_orient_matrix_UB_21 0.1028
_diffrn_orient_matrix_UB_22 0.0416
_diffrn_orient_matrix_UB_23 -0.0033
_diffrn_orient_matrix_UB_31 -0.0045
_diffrn_orient_matrix_UB_32 0.0088
_diffrn_orient_matrix_UB_33 -0.0280
_diffrn_radiation_detector CCD
_diffrn_radiation_monochromator 'Graphite Monochromator'
_diffrn_radiation_type MoK\a
_diffrn_radiation_wavelength 0.71073
_diffrn_reflns_av_R_equivalents 0.0705
_diffrn_reflns_av_unetI/netI 0.0426
_diffrn_reflns_Laue_measured_fraction_full 0.997
_diffrn_reflns_Laue_measured_fraction_max 0.997
_diffrn_reflns_limit_h_max 7
_diffrn_reflns_limit_h_min -7
_diffrn_reflns_limit_k_max 11
_diffrn_reflns_limit_k_min -11
_diffrn_reflns_limit_l_max 42
_diffrn_reflns_limit_l_min -43
_diffrn_reflns_number 20256
_diffrn_reflns_point_group_measured_fraction_full 0.998
_diffrn_reflns_point_group_measured_fraction_max 0.998
_diffrn_reflns_theta_full 26.000
_diffrn_reflns_theta_max 27.479
_diffrn_reflns_theta_min 3.311
_diffrn_source 'Sealed Tube'
_diffrn_source_current 30.0000
_diffrn_source_power 1.5000
_diffrn_source_voltage 50.0000
_exptl_absorpt_coefficient_mu 0.088
_exptl_absorpt_correction_T_max 1.0000
_exptl_absorpt_correction_T_min 0.5829
_exptl_absorpt_correction_type multi-scan
_exptl_absorpt_process_details 'CrystalClear (Rigaku Inc., 2007)'
_exptl_crystal_colour Colorless
_exptl_crystal_density_diffrn 1.255
_exptl_crystal_description plate
_exptl_crystal_F_000 688
_exptl_crystal_size_max 0.34
_exptl_crystal_size_mid 0.14
_exptl_crystal_size_min 0.1
_refine_diff_density_max 0.185
_refine_diff_density_min -0.264
_refine_diff_density_rms 0.046
_refine_ls_abs_structure_details
;
 Flack x determined using 1026 quotients [(I+)-(I-)]/[(I+)+(I-)]
 (Parsons and Flack (2004), Acta Cryst. A60, s61).
;
_refine_ls_abs_structure_Flack 0.2(7)
_refine_ls_extinction_method none
_refine_ls_goodness_of_fit_ref 1.116
_refine_ls_hydrogen_treatment mixed
_refine_ls_matrix_type full
_refine_ls_number_parameters 211
_refine_ls_number_reflns 3875
_refine_ls_number_restraints 0
_refine_ls_restrained_S_all 1.116
_refine_ls_R_factor_all 0.0671
_refine_ls_R_factor_gt 0.0531
_refine_ls_shift/su_max 0.000
_refine_ls_shift/su_mean 0.000
_refine_ls_structure_factor_coef Fsqd
_refine_ls_weighting_details 'w=1/[\s^2^(Fo^2^)+(0.0441P)^2^+0.5652P] where P=(Fo^2^+2Fc^2^)/3'
_refine_ls_weighting_scheme calc
_refine_ls_wR_factor_gt 0.1152
_refine_ls_wR_factor_ref 0.1257
_reflns_Friedel_coverage 0.701
_reflns_Friedel_fraction_full 1.000
_reflns_Friedel_fraction_max 0.999
_reflns_number_gt 3197
_reflns_number_total 3875
_reflns_threshold_expression 'I > 2\s(I)'
_cod_data_source_file c4ob00684d2.cif
_cod_data_source_block sa3134
_cod_depositor_comments 'Adding full bibliography for 7153837.cif.'
_cod_original_cell_volume 1690.8(2)
_cod_database_code 7153837
_shelxl_version_number 2013-4
_shelx_space_group_comment
;
The symmetry employed for this shelxl refinement is uniquely defined
by the following loop, which should always be used as a source of
symmetry information in preference to the above space-group names.
They are only intended as comments.
;
_diffrn_number_total 2314
_olex2_refinement_description
;
1. Fixed Uiso
 At 1.2 times of:
  All C(H) groups, All C(H,H) groups, All N(H) groups
 At 1.5 times of:
  All C(H,H,H) groups
2.a Ternary CH refined with riding coordinates:
 C1(H1A), C2(H2)
2.b Secondary CH2 refined with riding coordinates:
 C3(H3A,H3B), C4(H4A,H4B), C5(H5A,H5B), C6(H6A,H6B)
2.c Aromatic/amide H refined with riding coordinates:
 N1(H1), C14(H14), C15(H15), C16(H16), C17(H17), C18(H18)
2.d Idealised Me refined as rotating group:
 C9(H9A,H9B,H9C), C10(H10A,H10B,H10C), C11(H11A,H11B,H11C)
;

loop_
_space_group_symop_operation_xyz
'x, y, z'
'-x+1/2, -y, z+1/2'
'-x, y+1/2, -z+1/2'
'x+1/2, -y+1/2, -z'

loop_
_atom_site_label
_atom_site_type_symbol
_atom_site_fract_x
_atom_site_fract_y
_atom_site_fract_z
_atom_site_U_iso_or_equiv
_atom_site_adp_type
_atom_site_occupancy
_atom_site_site_symmetry_order
_atom_site_calc_flag
_atom_site_refinement_flags_posn
O1 O -0.2088(4) 0.3181(3) 0.74557(6) 0.0432(6) Uani 1 1 d .
O2 O 0.1300(4) 0.6221(2) 0.59643(6) 0.0404(5) Uani 1 1 d .
O3 O 0.3951(4) 0.6378(2) 0.64743(6) 0.0313(5) Uani 1 1 d .
O4 O 0.5572(4) 0.2806(3) 0.59653(6) 0.0418(6) Uani 1 1 d .
N1 N 0.1579(4) 0.3120(3) 0.60515(6) 0.0308(5) Uani 1 1 d .
H1 H 0.0150 0.2913 0.5973 0.037 Uiso 1 1 calc R
C1 C 0.1924(5) 0.4102(3) 0.63893(8) 0.0295(6) Uani 1 1 d .
H1A H 0.3368 0.3780 0.6531 0.035 Uiso 1 1 calc R
C2 C -0.0207(5) 0.4024(3) 0.66793(8) 0.0300(6) Uani 1 1 d .
H2 H -0.1620 0.4455 0.6550 0.036 Uiso 1 1 calc R
C3 C 0.0297(6) 0.4894(4) 0.70609(9) 0.0370(7) Uani 1 1 d .
H3A H 0.1782 0.4545 0.7179 0.044 Uiso 1 1 calc R
H3B H 0.0485 0.5938 0.6999 0.044 Uiso 1 1 calc R
C4 C -0.1746(7) 0.4697(4) 0.73541(10) 0.0448(8) Uani 1 1 d .
H4A H -0.1403 0.5261 0.7593 0.054 Uiso 1 1 calc R
H4B H -0.3214 0.5085 0.7239 0.054 Uiso 1 1 calc R
C5 C -0.2697(6) 0.2339(4) 0.71135(8) 0.0389(7) Uani 1 1 d .
H5A H -0.4203 0.2702 0.7007 0.047 Uiso 1 1 calc R
H5B H -0.2927 0.1311 0.7190 0.047 Uiso 1 1 calc R
C6 C -0.0781(6) 0.2419(3) 0.67925(8) 0.0353(7) Uani 1 1 d .
H6A H -0.1332 0.1889 0.6559 0.042 Uiso 1 1 calc R
H6B H 0.0669 0.1938 0.6887 0.042 Uiso 1 1 calc R
C7 C 0.2338(5) 0.5680(3) 0.62441(8) 0.0301(6) Uani 1 1 d .
C8 C 0.4615(5) 0.7952(3) 0.64070(8) 0.0312(6) Uani 1 1 d .
C9 C 0.5759(6) 0.8119(4) 0.59998(9) 0.0408(7) Uani 1 1 d .
H9A H 0.7046 0.7418 0.5973 0.061 Uiso 1 1 calc GR
H9B H 0.6377 0.9108 0.5971 0.061 Uiso 1 1 calc GR
H9C H 0.4576 0.7938 0.5798 0.061 Uiso 1 1 calc GR
C10 C 0.2463(6) 0.8948(3) 0.64608(10) 0.0389(7) Uani 1 1 d .
H10A H 0.1298 0.8736 0.6259 0.058 Uiso 1 1 calc GR
H10B H 0.2955 0.9966 0.6441 0.058 Uiso 1 1 calc GR
H10C H 0.1766 0.8776 0.6717 0.058 Uiso 1 1 calc GR
C11 C 0.6409(6) 0.8208(4) 0.67373(9) 0.0411(7) Uani 1 1 d .
H11A H 0.5636 0.8065 0.6989 0.062 Uiso 1 1 calc GR
H11B H 0.7015 0.9203 0.6721 0.062 Uiso 1 1 calc GR
H11C H 0.7712 0.7518 0.6711 0.062 Uiso 1 1 calc GR
C12 C 0.3488(6) 0.2531(3) 0.58607(8) 0.0307(6) Uani 1 1 d .
C13 C 0.2973(5) 0.1501(3) 0.55250(8) 0.0310(6) Uani 1 1 d .
C14 C 0.0876(6) 0.0675(3) 0.55039(9) 0.0368(7) Uani 1 1 d .
H14 H -0.0308 0.0795 0.5696 0.044 Uiso 1 1 calc R
C15 C 0.0543(7) -0.0337(4) 0.51949(10) 0.0458(8) Uani 1 1 d .
H15 H -0.0845 -0.0910 0.5185 0.055 Uiso 1 1 calc R
C16 C 0.2263(8) -0.0487(4) 0.49053(10) 0.0510(9) Uani 1 1 d .
H16 H 0.2033 -0.1157 0.4699 0.061 Uiso 1 1 calc R
C17 C 0.4332(7) 0.0354(4) 0.49197(9) 0.0453(8) Uani 1 1 d .
H17 H 0.5480 0.0258 0.4721 0.054 Uiso 1 1 calc R
C18 C 0.4706(6) 0.1341(4) 0.52288(8) 0.0373(7) Uani 1 1 d .
H18 H 0.6112 0.1896 0.5239 0.045 Uiso 1 1 calc R

loop_
_atom_site_aniso_label
_atom_site_aniso_U_11
_atom_site_aniso_U_22
_atom_site_aniso_U_33
_atom_site_aniso_U_23
_atom_site_aniso_U_13
_atom_site_aniso_U_12
O1 0.0611(15) 0.0431(12) 0.0254(10) -0.0008(9) 0.0060(10) -0.0047(12)
O2 0.0495(13) 0.0387(12) 0.0329(11) 0.0048(10) -0.0092(10) -0.0051(11)
O3 0.0371(11) 0.0267(10) 0.0300(10) -0.0005(8) -0.0028(9) -0.0038(9)
O4 0.0353(12) 0.0550(14) 0.0353(11) -0.0100(10) -0.0004(10) -0.0040(11)
N1 0.0354(13) 0.0332(13) 0.0238(11) -0.0062(10) 0.0003(10) -0.0005(11)
C1 0.0344(15) 0.0305(14) 0.0236(12) -0.0014(11) -0.0023(12) -0.0013(12)
C2 0.0374(15) 0.0295(14) 0.0232(12) 0.0007(11) -0.0025(12) 0.0022(12)
C3 0.0453(18) 0.0373(16) 0.0284(14) -0.0051(12) 0.0028(14) -0.0027(15)
C4 0.060(2) 0.0401(17) 0.0340(16) -0.0065(14) 0.0108(16) -0.0081(17)
C5 0.0487(19) 0.0375(16) 0.0305(14) 0.0019(13) 0.0001(14) -0.0016(16)
C6 0.0491(18) 0.0306(15) 0.0262(13) -0.0013(12) -0.0001(13) -0.0018(14)
C7 0.0365(15) 0.0291(14) 0.0246(13) -0.0033(11) 0.0009(12) -0.0025(13)
C8 0.0352(15) 0.0257(13) 0.0327(14) 0.0001(12) 0.0031(12) -0.0038(12)
C9 0.0431(18) 0.0417(17) 0.0375(15) 0.0025(14) 0.0108(15) -0.0019(15)
C10 0.0407(17) 0.0336(15) 0.0424(17) -0.0006(14) 0.0069(14) 0.0043(14)
C11 0.0408(17) 0.0400(17) 0.0426(17) -0.0045(14) -0.0016(15) -0.0073(15)
C12 0.0374(16) 0.0310(15) 0.0235(12) 0.0011(11) 0.0018(12) -0.0004(13)
C13 0.0388(16) 0.0322(15) 0.0221(12) -0.0017(11) -0.0004(12) 0.0016(13)
C14 0.0408(18) 0.0371(16) 0.0324(15) -0.0026(13) 0.0023(13) 0.0007(14)
C15 0.0496(19) 0.0410(17) 0.0469(19) -0.0107(15) -0.0040(17) -0.0029(17)
C16 0.070(2) 0.046(2) 0.0369(17) -0.0167(16) -0.0079(18) 0.0065(19)
C17 0.058(2) 0.0502(19) 0.0278(15) -0.0047(14) 0.0045(16) 0.0088(18)
C18 0.0444(17) 0.0418(17) 0.0258(14) 0.0008(13) 0.0045(13) 0.0037(15)

loop_
_atom_type_symbol
_atom_type_description
_atom_type_scat_dispersion_real
_atom_type_scat_dispersion_imag
_atom_type_scat_source
C C 0.0033 0.0016 'International Tables Vol C Tables 4.2.6.8 and 6.1.1.4'
H H 0.0000 0.0000 'International Tables Vol C Tables 4.2.6.8 and 6.1.1.4'
N N 0.0061 0.0033 'International Tables Vol C Tables 4.2.6.8 and 6.1.1.4'
O O 0.0106 0.0060 'International Tables Vol C Tables 4.2.6.8 and 6.1.1.4'

loop_
_geom_angle_atom_site_label_1
_geom_angle_atom_site_label_2
_geom_angle_atom_site_label_3
_geom_angle
C4 O1 C5 110.5(2)
C7 O3 C8 121.8(2)
C12 N1 C1 120.5(2)
N1 C1 C2 111.5(2)
N1 C1 C7 109.7(2)
C7 C1 C2 111.3(2)
C3 C2 C1 111.6(2)
C6 C2 C1 111.3(2)
C6 C2 C3 108.2(2)
C4 C3 C2 110.4(3)
O1 C4 C3 111.7(3)
O1 C5 C6 112.5(3)
C5 C6 C2 111.7(2)
O2 C7 O3 125.5(3)
O2 C7 C1 123.7(3)
O3 C7 C1 110.7(2)
O3 C8 C9 109.7(2)
O3 C8 C10 110.7(2)
O3 C8 C11 101.4(2)
C10 C8 C9 112.5(3)
C10 C8 C11 110.2(3)
C11 C8 C9 111.8(3)
O4 C12 N1 121.6(3)
O4 C12 C13 121.4(3)
N1 C12 C13 117.0(3)
C14 C13 C12 122.4(3)
C14 C13 C18 119.3(3)
C18 C13 C12 118.3(3)
C13 C14 C15 120.1(3)
C16 C15 C14 120.0(3)
C15 C16 C17 120.2(3)
C16 C17 C18 120.3(3)
C17 C18 C13 120.0(3)

loop_
_geom_bond_atom_site_label_1
_geom_bond_atom_site_label_2
_geom_bond_distance
O1 C4 1.421(4)
O1 C5 1.422(4)
O2 C7 1.209(3)
O3 C7 1.343(3)
O3 C8 1.484(3)
O4 C12 1.238(4)
N1 C1 1.454(3)
N1 C12 1.351(4)
C1 C2 1.539(4)
C1 C7 1.521(4)
C2 C3 1.531(4)
C2 C6 1.529(4)
C3 C4 1.518(5)
C5 C6 1.521(4)
C8 C9 1.520(4)
C8 C10 1.509(4)
C8 C11 1.513(4)
C12 C13 1.491(4)
C13 C14 1.387(4)
C13 C18 1.396(4)
C14 C15 1.396(4)
C15 C16 1.374(5)
C16 C17 1.380(5)
C17 C18 1.385(4)

loop_
_geom_torsion_atom_site_label_1
_geom_torsion_atom_site_label_2
_geom_torsion_atom_site_label_3
_geom_torsion_atom_site_label_4
_geom_torsion
O1 C5 C6 C2 -54.8(3)
O4 C12 C13 C14 151.3(3)
O4 C12 C13 C18 -26.8(4)
N1 C1 C2 C3 172.4(2)
N1 C1 C2 C6 51.4(3)
N1 C1 C7 O2 38.2(4)
N1 C1 C7 O3 -143.3(2)
N1 C12 C13 C14 -27.1(4)
N1 C12 C13 C18 154.8(3)
C1 N1 C12 O4 -0.1(4)
C1 N1 C12 C13 178.3(2)
C1 C2 C3 C4 -175.5(3)
C1 C2 C6 C5 173.7(2)
C2 C1 C7 O2 -85.7(3)
C2 C1 C7 O3 92.8(3)
C2 C3 C4 O1 59.4(4)
C3 C2 C6 C5 50.7(3)
C4 O1 C5 C6 59.0(3)
C5 O1 C4 C3 -61.5(4)
C6 C2 C3 C4 -52.8(3)
C7 O3 C8 C9 -62.4(3)
C7 O3 C8 C10 62.3(3)
C7 O3 C8 C11 179.3(2)
C7 C1 C2 C3 -64.7(3)
C7 C1 C2 C6 174.3(2)
C8 O3 C7 O2 0.9(4)
C8 O3 C7 C1 -177.6(2)
C12 N1 C1 C2 -151.5(3)
C12 N1 C1 C7 84.6(3)
C12 C13 C14 C15 -176.3(3)
C12 C13 C18 C17 177.6(3)
C13 C14 C15 C16 -1.8(5)
C14 C13 C18 C17 -0.6(5)
C14 C15 C16 C17 0.4(5)
C15 C16 C17 C18 0.9(5)
C16 C17 C18 C13 -0.8(5)
C18 C13 C14 C15 1.8(5)
